data_7008203
loop_
_publ_author_name
'Han, Jaehong'
'Coucouvanis, Dimitri'

_publ_section_title
;
 Synthesis and structure of the organometallic MFe2(mu3-S)2 clusters (M
 = Mo or Fe).
;
_journal_issue 7
_journal_name_full 'Dalton transactions (Cambridge, England : 2003)'
_journal_page_first 1234
_journal_page_last 1240
_journal_paper_doi 10.1039/b419051c
_journal_year 2005
_chemical_formula_sum 'C43 H66 Fe3 O7 P2 S2'
_chemical_formula_weight 988.57
_chemical_name_systematic
;
?
;
_space_group_IT_number 33
_symmetry_cell_setting orthorhombic
_symmetry_space_group_name_Hall 'P 2c -2n'
_symmetry_space_group_name_H-M 'P n a 21'
_atom_sites_solution_hydrogens geom
_atom_sites_solution_primary direct
_atom_sites_solution_secondary difmap
_audit_creation_method SHELXL-97
_cell_angle_alpha 90.00
_cell_angle_beta 90.00
_cell_angle_gamma 90.00
_cell_formula_units_Z 4
_cell_length_a 19.17360(10)
_cell_length_b 11.19000(10)
_cell_length_c 21.82370(10)
_cell_measurement_temperature 158(2)
_cell_volume 4682.33(5)
_computing_structure_refinement 'SHELXL-97 (Sheldrick, 1997)'
_diffrn_ambient_temperature 158(2)
_diffrn_measured_fraction_theta_full 0.969
_diffrn_measured_fraction_theta_max 0.969
_diffrn_radiation_monochromator graphite
_diffrn_radiation_source 'fine-focus sealed tube'
_diffrn_radiation_type MoK\a
_diffrn_radiation_wavelength 0.71073
_diffrn_reflns_av_R_equivalents 0.1225
_diffrn_reflns_av_sigmaI/netI 0.1083
_diffrn_reflns_limit_h_max 23
_diffrn_reflns_limit_h_min -23
_diffrn_reflns_limit_k_max 13
_diffrn_reflns_limit_k_min -14
_diffrn_reflns_limit_l_max 27
_diffrn_reflns_limit_l_min -27
_diffrn_reflns_number 41028
_diffrn_reflns_theta_full 26.75
_diffrn_reflns_theta_max 26.75
_diffrn_reflns_theta_min 2.30
_exptl_absorpt_coefficient_mu 1.121
_exptl_absorpt_correction_T_max 0.8773
_exptl_absorpt_correction_T_min 0.8238
_exptl_absorpt_correction_type none
_exptl_crystal_colour black
_exptl_crystal_density_diffrn 1.402
_exptl_crystal_density_method 'not measured'
_exptl_crystal_description rhombic
_exptl_crystal_F_000 2080
_exptl_crystal_size_max 0.18
_exptl_crystal_size_mid 0.18
_exptl_crystal_size_min 0.12
_refine_diff_density_max 0.615
_refine_diff_density_min -0.567
_refine_diff_density_rms 0.095
_refine_ls_abs_structure_details 'Flack H D (1983), Acta Cryst. A39, 876-881'
_refine_ls_abs_structure_Flack -0.005(13)
_refine_ls_extinction_method none
_refine_ls_goodness_of_fit_ref 0.954
_refine_ls_hydrogen_treatment mixed
_refine_ls_matrix_type full
_refine_ls_number_parameters 514
_refine_ls_number_reflns 9585
_refine_ls_number_restraints 1
_refine_ls_restrained_S_all 0.954
_refine_ls_R_factor_all 0.0747
_refine_ls_R_factor_gt 0.0504
_refine_ls_shift/su_max 0.001
_refine_ls_shift/su_mean 0.000
_refine_ls_structure_factor_coef Fsqd
_refine_ls_weighting_details 'calc w=1/[\s^2^(Fo^2^)+(0.0057P)^2^+0.0000P] where P=(Fo^2^+2Fc^2^)/3'
_refine_ls_weighting_scheme calc
_refine_ls_wR_factor_gt 0.0767
_refine_ls_wR_factor_ref 0.0839
_reflns_number_gt 7319
_reflns_number_total 9585
_reflns_threshold_expression >2sigma(I)
_cod_data_source_file b419051c.txt
_cod_data_source_block comp_5
_cod_depositor_comments
;
The following automatic conversions were performed:
'_symmetry_cell_setting' value 'Orthorhombic' changed to 'orthorhombic'
according to '/home/saulius/struct/CIF-dictionaries/cif_core.dic'
dictionary named 'cif_core.dic' version 2.4.1 from 2010-06-29.

Automatic conversion script
Id: cif_fix_enum 1527 2010-12-29 10:47:43Z saulius 
;
_cod_original_sg_symbol_H-M Pna2(1)
_cod_database_code 7008203

loop_
_symmetry_equiv_pos_as_xyz
'x, y, z'
'-x, -y, z+1/2'
'-x+1/2, y+1/2, z+1/2'
'x+1/2, -y+1/2, z'

loop_
_atom_site_label
_atom_site_type_symbol
_atom_site_fract_x
_atom_site_fract_y
_atom_site_fract_z
_atom_site_U_iso_or_equiv
_atom_site_adp_type
_atom_site_occupancy
_atom_site_symmetry_multiplicity
_atom_site_calc_flag
_atom_site_refinement_flags
_atom_site_disorder_assembly
_atom_site_disorder_group
Fe1 Fe 0.60676(3) 0.35734(6) -0.07654(2) 0.01713(15) Uani 1 1 d . . .
Fe2 Fe 0.61284(4) 0.55227(6) -0.01266(3) 0.02195(16) Uani 1 1 d . . .
Fe3 Fe 0.64958(3) 0.40584(6) 0.07654(3) 0.01746(14) Uani 1 1 d . . .
S2 S 0.69812(6) 0.41082(11) -0.01774(5) 0.0202(2) Uani 1 1 d . . .
S1 S 0.55499(6) 0.38401(10) 0.01544(4) 0.0167(2) Uani 1 1 d . . .
P1 P 0.61937(6) 0.15742(11) -0.08639(5) 0.0158(3) Uani 1 1 d . . .
P2 P 0.59107(6) 0.45497(11) 0.16665(5) 0.0172(3) Uani 1 1 d . . .
O1 O 0.78591(18) 0.4800(4) 0.12302(14) 0.0452(11) Uani 1 1 d . . .
O2 O 0.67197(18) 0.1581(3) 0.11320(14) 0.0335(9) Uani 1 1 d . . .
O3 O 0.69184(18) 0.4243(3) -0.18283(13) 0.0334(9) Uani 1 1 d . . .
O4 O 0.47459(17) 0.3779(3) -0.14373(13) 0.0304(8) Uani 1 1 d . . .
O5 O 0.6118(3) 0.6576(4) -0.13596(15) 0.0639(14) Uani 1 1 d . . .
O6 O 0.7191(2) 0.7128(4) 0.03890(18) 0.0564(12) Uani 1 1 d . . .
O7 O 0.4838(2) 0.6768(3) 0.02012(16) 0.0415(10) Uani 1 1 d . . .
C1 C 0.7306(3) 0.4556(5) 0.10686(19) 0.0264(12) Uani 1 1 d . . .
C2 C 0.6620(2) 0.2579(5) 0.09857(18) 0.0220(11) Uani 1 1 d . . .
C3 C 0.6580(2) 0.3925(4) -0.14213(19) 0.0223(11) Uani 1 1 d . . .
C4 C 0.5260(2) 0.3662(4) -0.11719(18) 0.0202(11) Uani 1 1 d . . .
C5 C 0.6122(3) 0.6107(4) -0.0897(2) 0.0352(13) Uani 1 1 d . . .
C6 C 0.6770(3) 0.6502(5) 0.0200(2) 0.0358(13) Uani 1 1 d . . .
C7 C 0.5347(3) 0.6302(4) 0.0077(2) 0.0265(12) Uani 1 1 d . . .
C8 C 0.6226(2) 0.0979(4) -0.16755(17) 0.0164(10) Uani 1 1 d . . .
H8 H 0.6721 0.1083 -0.1812 0.020 Uiso 1 1 calc R . .
C9 C 0.6079(2) -0.0362(4) -0.17246(18) 0.0213(11) Uani 1 1 d . . .
H9A H 0.6382 -0.0799 -0.1434 0.026 Uiso 1 1 calc R . .
H9B H 0.5588 -0.0518 -0.1609 0.026 Uiso 1 1 calc R . .
C10 C 0.6207(3) -0.0828(4) -0.23740(18) 0.0257(12) Uani 1 1 d . . .
H10A H 0.6708 -0.0742 -0.2477 0.031 Uiso 1 1 calc R . .
H10B H 0.6087 -0.1687 -0.2394 0.031 Uiso 1 1 calc R . .
C11 C 0.5770(3) -0.0139(5) -0.28404(19) 0.0257(12) Uani 1 1 d . . .
H11A H 0.5881 -0.0423 -0.3259 0.031 Uiso 1 1 calc R . .
H11B H 0.5269 -0.0291 -0.2764 0.031 Uiso 1 1 calc R . .
C12 C 0.5914(3) 0.1192(5) -0.27969(17) 0.0268(12) Uani 1 1 d . . .
H12A H 0.5610 0.1622 -0.3090 0.032 Uiso 1 1 calc R . .
H12B H 0.6404 0.1348 -0.2913 0.032 Uiso 1 1 calc R . .
C13 C 0.5782(2) 0.1676(4) -0.21434(17) 0.0223(11) Uani 1 1 d . . .
H13A H 0.5904 0.2535 -0.2126 0.027 Uiso 1 1 calc R . .
H13B H 0.5282 0.1593 -0.2040 0.027 Uiso 1 1 calc R . .
C14 C 0.7043(2) 0.1104(4) -0.05254(17) 0.0152(10) Uani 1 1 d . . .
H14 H 0.7054 0.1476 -0.0109 0.018 Uiso 1 1 calc R . .
C15 C 0.7663(2) 0.1649(4) -0.08691(19) 0.0223(11) Uani 1 1 d . . .
H15A H 0.7566 0.2501 -0.0958 0.027 Uiso 1 1 calc R . .
H15B H 0.7727 0.1229 -0.1264 0.027 Uiso 1 1 calc R . .
C16 C 0.8334(2) 0.1551(5) -0.0489(2) 0.0252(11) Uani 1 1 d . . .
H16A H 0.8728 0.1901 -0.0721 0.030 Uiso 1 1 calc R . .
H16B H 0.8279 0.2007 -0.0103 0.030 Uiso 1 1 calc R . .
C17 C 0.8492(3) 0.0245(5) -0.0341(2) 0.0296(12) Uani 1 1 d . . .
H17A H 0.8610 -0.0186 -0.0724 0.035 Uiso 1 1 calc R . .
H17B H 0.8900 0.0201 -0.0064 0.035 Uiso 1 1 calc R . .
C18 C 0.7867(2) -0.0351(5) -0.0037(2) 0.0324(13) Uani 1 1 d . . .
H18A H 0.7790 0.0015 0.0370 0.039 Uiso 1 1 calc R . .
H18B H 0.7970 -0.1209 0.0026 0.039 Uiso 1 1 calc R . .
C19 C 0.7197(2) -0.0230(4) -0.0420(2) 0.0243(11) Uani 1 1 d . . .
H19A H 0.6802 -0.0608 -0.0201 0.029 Uiso 1 1 calc R . .
H19B H 0.7257 -0.0639 -0.0819 0.029 Uiso 1 1 calc R . .
C20 C 0.5515(2) 0.0631(4) -0.04896(17) 0.0183(11) Uani 1 1 d . . .
H20 H 0.5607 -0.0216 -0.0611 0.022 Uiso 1 1 calc R . .
C21 C 0.5542(2) 0.0687(4) 0.02192(17) 0.0227(11) Uani 1 1 d . . .
H21A H 0.6011 0.0442 0.0362 0.027 Uiso 1 1 calc R . .
H21B H 0.5460 0.1519 0.0356 0.027 Uiso 1 1 calc R . .
C22 C 0.4991(2) -0.0135(4) 0.04986(19) 0.0271(12) Uani 1 1 d . . .
H22A H 0.5110 -0.0975 0.0401 0.033 Uiso 1 1 calc R . .
H22B H 0.4998 -0.0047 0.0950 0.033 Uiso 1 1 calc R . .
C23 C 0.4262(3) 0.0136(6) 0.0264(2) 0.0381(14) Uani 1 1 d . . .
H23A H 0.4118 0.0938 0.0408 0.046 Uiso 1 1 calc R . .
H23B H 0.3930 -0.0456 0.0433 0.046 Uiso 1 1 calc R . .
C24 C 0.4231(3) 0.0101(5) -0.0436(2) 0.0302(13) Uani 1 1 d . . .
H24A H 0.3761 0.0344 -0.0576 0.036 Uiso 1 1 calc R . .
H24B H 0.4317 -0.0725 -0.0581 0.036 Uiso 1 1 calc R . .
C25 C 0.4783(2) 0.0949(5) -0.0710(2) 0.0241(11) Uani 1 1 d . . .
H25A H 0.4767 0.0901 -0.1163 0.029 Uiso 1 1 calc R . .
H25B H 0.4673 0.1782 -0.0590 0.029 Uiso 1 1 calc R . .
C26 C 0.6067(3) 0.6060(4) 0.20175(18) 0.0214(11) Uani 1 1 d . . .
H26 H 0.5737 0.6140 0.2370 0.026 Uiso 1 1 calc R . .
C27 C 0.6803(3) 0.6233(5) 0.2273(2) 0.0382(14) Uani 1 1 d . . .
H27A H 0.7148 0.6114 0.1941 0.046 Uiso 1 1 calc R . .
H27B H 0.6893 0.5627 0.2594 0.046 Uiso 1 1 calc R . .
C28 C 0.6894(3) 0.7489(5) 0.2547(2) 0.0386(14) Uani 1 1 d . . .
H28A H 0.6575 0.7584 0.2901 0.046 Uiso 1 1 calc R . .
H28B H 0.7378 0.7584 0.2697 0.046 Uiso 1 1 calc R . .
C29 C 0.6739(3) 0.8448(5) 0.2076(2) 0.0384(14) Uani 1 1 d . . .
H29A H 0.6793 0.9248 0.2264 0.046 Uiso 1 1 calc R . .
H29B H 0.7072 0.8385 0.1731 0.046 Uiso 1 1 calc R . .
C30 C 0.6001(3) 0.8297(5) 0.1842(2) 0.0351(13) Uani 1 1 d . . .
H30A H 0.5904 0.8913 0.1528 0.042 Uiso 1 1 calc R . .
H30B H 0.5669 0.8414 0.2184 0.042 Uiso 1 1 calc R . .
C31 C 0.5894(2) 0.7062(4) 0.1566(2) 0.0255(11) Uani 1 1 d . . .
H31A H 0.6194 0.6979 0.1198 0.031 Uiso 1 1 calc R . .
H31B H 0.5403 0.6980 0.1433 0.031 Uiso 1 1 calc R . .
C32 C 0.4942(2) 0.4528(4) 0.15575(17) 0.0177(10) Uani 1 1 d . . .
H32 H 0.4865 0.4859 0.1137 0.021 Uiso 1 1 calc R . .
C33 C 0.4479(2) 0.5287(5) 0.19765(19) 0.0246(11) Uani 1 1 d . . .
H33A H 0.4663 0.6112 0.1997 0.030 Uiso 1 1 calc R . .
H33B H 0.4482 0.4949 0.2396 0.030 Uiso 1 1 calc R . .
C34 C 0.3727(2) 0.5304(5) 0.1726(2) 0.0269(12) Uani 1 1 d . . .
H34A H 0.3431 0.5803 0.1995 0.032 Uiso 1 1 calc R . .
H34B H 0.3725 0.5663 0.1311 0.032 Uiso 1 1 calc R . .
C35 C 0.3430(3) 0.4055(5) 0.1694(2) 0.0333(13) Uani 1 1 d . . .
H35A H 0.2959 0.4085 0.1509 0.040 Uiso 1 1 calc R . .
H35B H 0.3384 0.3729 0.2114 0.040 Uiso 1 1 calc R . .
C36 C 0.3895(2) 0.3230(5) 0.1314(2) 0.0276(12) Uani 1 1 d . . .
H36A H 0.3711 0.2405 0.1338 0.033 Uiso 1 1 calc R . .
H36B H 0.3877 0.3484 0.0879 0.033 Uiso 1 1 calc R . .
C37 C 0.4653(2) 0.3235(4) 0.15296(19) 0.0206(10) Uani 1 1 d . . .
H37A H 0.4940 0.2753 0.1245 0.025 Uiso 1 1 calc R . .
H37B H 0.4682 0.2865 0.1941 0.025 Uiso 1 1 calc R . .
C38 C 0.6093(2) 0.3433(4) 0.22821(17) 0.0202(10) Uani 1 1 d . . .
H38 H 0.5893 0.2665 0.2127 0.024 Uiso 1 1 calc R . .
C39 C 0.5717(2) 0.3663(5) 0.29018(18) 0.0254(12) Uani 1 1 d . . .
H39A H 0.5917 0.4383 0.3099 0.030 Uiso 1 1 calc R . .
H39B H 0.5216 0.3813 0.2826 0.030 Uiso 1 1 calc R . .
C41 C 0.6563(3) 0.2255(5) 0.3431(2) 0.0357(14) Uani 1 1 d . . .
H41A H 0.6796 0.2902 0.3663 0.043 Uiso 1 1 calc R . .
H41B H 0.6591 0.1514 0.3677 0.043 Uiso 1 1 calc R . .
C42 C 0.6940(3) 0.2068(5) 0.2827(2) 0.0277(12) Uani 1 1 d . . .
H42A H 0.6746 0.1356 0.2618 0.033 Uiso 1 1 calc R . .
H42B H 0.7441 0.1921 0.2906 0.033 Uiso 1 1 calc R . .
C43 C 0.6860(2) 0.3155(4) 0.24148(18) 0.0205(11) Uani 1 1 d . . .
H43A H 0.7107 0.3009 0.2024 0.025 Uiso 1 1 calc R . .
H43B H 0.7079 0.3855 0.2615 0.025 Uiso 1 1 calc R . .
C40 C 0.5800(3) 0.2582(5) 0.3332(2) 0.0361(14) Uani 1 1 d . . .
H40A H 0.5583 0.2768 0.3732 0.043 Uiso 1 1 calc R . .
H40B H 0.5551 0.1887 0.3155 0.043 Uiso 1 1 calc R . .

loop_
_atom_site_aniso_label
_atom_site_aniso_U_11
_atom_site_aniso_U_22
_atom_site_aniso_U_33
_atom_site_aniso_U_23
_atom_site_aniso_U_13
_atom_site_aniso_U_12
Fe1 0.0217(3) 0.0148(4) 0.0149(3) -0.0001(3) 0.0013(3) 0.0018(3)
Fe2 0.0315(4) 0.0131(4) 0.0213(3) -0.0005(3) 0.0042(3) -0.0017(3)
Fe3 0.0175(3) 0.0188(4) 0.0161(3) -0.0019(3) 0.0006(3) -0.0018(3)
S2 0.0176(6) 0.0227(7) 0.0204(5) -0.0022(5) 0.0042(5) -0.0034(5)
S1 0.0191(6) 0.0147(7) 0.0163(5) -0.0015(5) 0.0010(5) 0.0007(5)
P1 0.0160(6) 0.0159(6) 0.0155(5) -0.0004(5) -0.0001(5) 0.0018(5)
P2 0.0188(6) 0.0164(7) 0.0164(5) -0.0019(5) -0.0003(5) -0.0018(5)
O1 0.024(2) 0.077(3) 0.034(2) -0.008(2) 0.0006(17) -0.017(2)
O2 0.044(2) 0.023(2) 0.0339(18) -0.0070(16) -0.0146(17) 0.0093(18)
O3 0.040(2) 0.035(3) 0.0246(16) 0.0058(16) 0.0135(16) 0.0021(19)
O4 0.0247(19) 0.037(2) 0.0297(17) 0.0046(16) -0.0069(16) 0.0080(17)
O5 0.126(4) 0.039(3) 0.027(2) 0.0143(18) 0.015(2) 0.022(3)
O6 0.054(3) 0.047(3) 0.068(3) -0.013(2) 0.007(2) -0.028(2)
O7 0.045(2) 0.021(2) 0.058(2) -0.0089(18) 0.001(2) 0.010(2)
C1 0.021(3) 0.040(4) 0.018(2) -0.008(2) 0.005(2) -0.010(2)
C2 0.017(3) 0.030(3) 0.019(2) -0.007(2) -0.0005(18) -0.003(2)
C3 0.025(3) 0.020(3) 0.021(2) 0.000(2) -0.003(2) 0.007(2)
C4 0.027(3) 0.020(3) 0.014(2) 0.0000(19) 0.003(2) 0.004(2)
C5 0.061(4) 0.003(3) 0.041(3) -0.007(2) 0.006(3) 0.005(3)
C6 0.041(3) 0.029(3) 0.038(3) -0.002(3) 0.008(3) -0.004(3)
C7 0.043(3) 0.009(3) 0.028(2) -0.0053(19) -0.005(2) -0.011(2)
C8 0.017(2) 0.015(3) 0.018(2) -0.0025(18) 0.0008(18) 0.000(2)
C9 0.024(3) 0.017(3) 0.023(2) -0.0062(19) -0.004(2) 0.000(2)
C10 0.031(3) 0.022(3) 0.024(2) -0.010(2) -0.003(2) 0.004(2)
C11 0.027(3) 0.028(3) 0.023(2) -0.008(2) 0.001(2) 0.006(2)
C12 0.028(3) 0.037(4) 0.016(2) -0.004(2) -0.003(2) 0.007(2)
C13 0.028(3) 0.019(3) 0.020(2) -0.0011(19) 0.000(2) 0.002(2)
C14 0.012(2) 0.015(3) 0.019(2) -0.0006(19) 0.0007(17) 0.007(2)
C15 0.021(2) 0.025(3) 0.021(2) -0.002(2) 0.005(2) 0.001(2)
C16 0.019(3) 0.024(3) 0.033(2) -0.002(2) 0.004(2) -0.001(2)
C17 0.021(3) 0.026(3) 0.041(3) 0.001(2) -0.008(2) -0.002(2)
C18 0.025(3) 0.027(3) 0.045(3) 0.010(2) -0.009(2) 0.003(2)
C19 0.024(3) 0.015(3) 0.035(3) 0.005(2) -0.001(2) 0.005(2)
C20 0.012(2) 0.021(3) 0.022(2) -0.0034(19) 0.0043(18) -0.001(2)
C21 0.030(3) 0.023(3) 0.014(2) 0.0031(19) 0.003(2) -0.001(2)
C22 0.035(3) 0.021(3) 0.025(2) -0.002(2) 0.013(2) -0.004(2)
C23 0.031(3) 0.042(4) 0.041(3) 0.000(3) 0.014(3) -0.004(3)
C24 0.016(3) 0.035(4) 0.040(3) -0.006(2) 0.002(2) -0.006(2)
C25 0.018(2) 0.031(3) 0.023(2) -0.002(2) -0.001(2) 0.003(2)
C26 0.029(3) 0.016(3) 0.019(2) -0.0061(19) -0.001(2) 0.000(2)
C27 0.043(4) 0.017(3) 0.054(3) -0.004(2) -0.025(3) -0.002(3)
C28 0.044(4) 0.021(3) 0.051(3) -0.002(2) -0.023(3) -0.003(3)
C29 0.046(4) 0.021(3) 0.048(3) -0.007(3) -0.006(3) -0.004(3)
C30 0.050(4) 0.015(3) 0.040(3) 0.000(2) -0.013(3) 0.003(3)
C31 0.025(3) 0.021(3) 0.030(2) 0.000(2) -0.004(2) 0.004(2)
C32 0.013(2) 0.022(3) 0.017(2) 0.0009(19) 0.0014(18) -0.002(2)
C33 0.020(3) 0.029(3) 0.025(2) -0.011(2) 0.006(2) -0.004(2)
C34 0.022(3) 0.030(3) 0.028(2) -0.002(2) 0.006(2) 0.005(2)
C35 0.022(3) 0.044(4) 0.034(3) 0.002(3) -0.006(2) 0.000(3)
C36 0.025(3) 0.029(3) 0.029(2) 0.001(2) -0.006(2) -0.008(2)
C37 0.026(3) 0.013(3) 0.023(2) -0.0019(19) 0.005(2) -0.004(2)
C38 0.025(3) 0.015(3) 0.021(2) -0.0030(18) 0.001(2) 0.002(2)
C39 0.021(3) 0.032(3) 0.023(2) 0.003(2) 0.004(2) 0.006(2)
C41 0.039(3) 0.035(4) 0.033(3) 0.015(2) 0.005(2) 0.005(3)
C42 0.027(3) 0.024(3) 0.032(3) 0.001(2) 0.001(2) 0.004(2)
C43 0.024(3) 0.018(3) 0.020(2) 0.0000(19) 0.005(2) 0.001(2)
C40 0.033(3) 0.042(4) 0.033(3) 0.011(2) 0.015(2) 0.005(3)

loop_
_atom_type_symbol
_atom_type_description
_atom_type_scat_dispersion_real
_atom_type_scat_dispersion_imag
_atom_type_scat_source
C C 0.0033 0.0016 'International Tables Vol C Tables 4.2.6.8 and 6.1.1.4'
H H 0.0000 0.0000 'International Tables Vol C Tables 4.2.6.8 and 6.1.1.4'
Fe Fe 0.3463 0.8444 'International Tables Vol C Tables 4.2.6.8 and 6.1.1.4'
O O 0.0106 0.0060 'International Tables Vol C Tables 4.2.6.8 and 6.1.1.4'
P P 0.1023 0.0942 'International Tables Vol C Tables 4.2.6.8 and 6.1.1.4'
S S 0.1246 0.1234 'International Tables Vol C Tables 4.2.6.8 and 6.1.1.4'

loop_
_geom_angle_atom_site_label_1
_geom_angle_atom_site_label_2
_geom_angle_atom_site_label_3
_geom_angle
_geom_angle_site_symmetry_1
_geom_angle_site_symmetry_3
_geom_angle_publ_flag
C3 Fe1 C4 93.83(19) . . ?
C3 Fe1 S2 88.29(15) . . ?
C4 Fe1 S2 160.35(15) . . ?
C3 Fe1 S1 158.07(16) . . ?
C4 Fe1 S1 93.03(13) . . ?
S2 Fe1 S1 78.49(4) . . ?
C3 Fe1 P1 94.79(16) . . ?
C4 Fe1 P1 95.77(15) . . ?
S2 Fe1 P1 103.53(5) . . ?
S1 Fe1 P1 105.21(5) . . ?
C3 Fe1 Fe2 102.79(16) . . ?
C4 Fe1 Fe2 105.02(15) . . ?
S2 Fe1 Fe2 55.59(4) . . ?
S1 Fe1 Fe2 55.29(3) . . ?
P1 Fe1 Fe2 151.58(4) . . ?
C7 Fe2 C6 100.2(2) . . ?
C7 Fe2 C5 92.8(2) . . ?
C6 Fe2 C5 98.8(2) . . ?
C7 Fe2 S1 85.86(15) . . ?
C6 Fe2 S1 137.23(16) . . ?
C5 Fe2 S1 123.34(17) . . ?
C7 Fe2 S2 162.06(16) . . ?
C6 Fe2 S2 87.24(18) . . ?
C5 Fe2 S2 102.20(17) . . ?
S1 Fe2 S2 77.73(4) . . ?
C7 Fe2 Fe1 120.38(15) . . ?
C6 Fe2 Fe1 139.34(18) . . ?
C5 Fe2 Fe1 78.68(15) . . ?
S1 Fe2 Fe1 54.90(3) . . ?
S2 Fe2 Fe1 54.64(3) . . ?
C7 Fe2 Fe3 110.05(15) . . ?
C6 Fe2 Fe3 84.46(17) . . ?
C5 Fe2 Fe3 156.06(16) . . ?
S1 Fe2 Fe3 54.29(3) . . ?
S2 Fe2 Fe3 54.07(3) . . ?
Fe1 Fe2 Fe3 83.47(3) . . ?
C2 Fe3 C1 94.3(2) . . ?
C2 Fe3 S2 102.63(14) . . ?
C1 Fe3 S2 88.35(14) . . ?
C2 Fe3 S1 99.78(15) . . ?
C1 Fe3 S1 162.33(16) . . ?
S2 Fe3 S1 78.25(4) . . ?
C2 Fe3 P2 93.28(14) . . ?
C1 Fe3 P2 91.87(14) . . ?
S2 Fe3 P2 164.03(5) . . ?
S1 Fe3 P2 97.87(4) . . ?
C2 Fe3 Fe2 146.16(14) . . ?
C1 Fe3 Fe2 108.25(17) . . ?
S2 Fe3 Fe2 54.77(4) . . ?
S1 Fe3 Fe2 54.48(3) . . ?
P2 Fe3 Fe2 110.33(4) . . ?
Fe1 S2 Fe3 101.06(5) . . ?
Fe1 S2 Fe2 69.77(4) . . ?
Fe3 S2 Fe2 71.16(4) . . ?
Fe1 S1 Fe3 100.70(5) . . ?
Fe1 S1 Fe2 69.81(4) . . ?
Fe3 S1 Fe2 71.23(4) . . ?
C14 P1 C20 106.0(2) . . ?
C14 P1 C8 104.06(19) . . ?
C20 P1 C8 103.5(2) . . ?
C14 P1 Fe1 109.57(15) . . ?
C20 P1 Fe1 116.37(15) . . ?
C8 P1 Fe1 116.14(14) . . ?
C38 P2 C32 105.6(2) . . ?
C38 P2 C26 106.2(2) . . ?
C32 P2 C26 102.8(2) . . ?
C38 P2 Fe3 111.03(14) . . ?
C32 P2 Fe3 111.56(13) . . ?
C26 P2 Fe3 118.65(15) . . ?
O1 C1 Fe3 173.6(4) . . ?
O2 C2 Fe3 178.5(4) . . ?
O3 C3 Fe1 174.7(4) . . ?
O4 C4 Fe1 176.6(4) . . ?
O5 C5 Fe2 173.8(4) . . ?
O6 C6 Fe2 177.6(5) . . ?
O7 C7 Fe2 178.0(4) . . ?
C9 C8 C13 110.3(3) . . ?
C9 C8 P1 113.8(3) . . ?
C13 C8 P1 115.1(3) . . ?
C10 C9 C8 111.6(4) . . ?
C11 C10 C9 110.9(4) . . ?
C12 C11 C10 110.7(4) . . ?
C11 C12 C13 111.8(4) . . ?
C8 C13 C12 110.1(4) . . ?
C15 C14 C19 108.1(4) . . ?
C15 C14 P1 111.8(3) . . ?
C19 C14 P1 120.0(3) . . ?
C14 C15 C16 110.9(3) . . ?
C17 C16 C15 110.5(4) . . ?
C18 C17 C16 110.7(4) . . ?
C17 C18 C19 112.5(4) . . ?
C18 C19 C14 109.1(4) . . ?
C25 C20 C21 109.7(4) . . ?
C25 C20 P1 111.8(3) . . ?
C21 C20 P1 113.0(3) . . ?
C22 C21 C20 110.5(4) . . ?
C23 C22 C21 112.4(4) . . ?
C22 C23 C24 111.6(4) . . ?
C23 C24 C25 110.1(4) . . ?
C20 C25 C24 111.4(4) . . ?
C31 C26 C27 110.0(4) . . ?
C31 C26 P2 111.2(3) . . ?
C27 C26 P2 114.2(3) . . ?
C26 C27 C28 111.2(4) . . ?
C29 C28 C27 111.2(4) . . ?
C30 C29 C28 109.4(5) . . ?
C29 C30 C31 111.2(4) . . ?
C30 C31 C26 112.4(4) . . ?
C33 C32 C37 109.5(3) . . ?
C33 C32 P2 119.5(3) . . ?
C37 C32 P2 111.8(3) . . ?
C32 C33 C34 109.7(3) . . ?
C35 C34 C33 111.0(4) . . ?
C34 C35 C36 111.3(4) . . ?
C37 C36 C35 112.7(4) . . ?
C36 C37 C32 110.8(4) . . ?
C43 C38 C39 108.4(3) . . ?
C43 C38 P2 116.9(3) . . ?
C39 C38 P2 115.3(3) . . ?
C40 C39 C38 110.6(4) . . ?
C42 C41 C40 111.6(4) . . ?
C41 C42 C43 110.8(4) . . ?
C42 C43 C38 111.8(4) . . ?
C41 C40 C39 111.9(4) . . ?

loop_
_geom_bond_atom_site_label_1
_geom_bond_atom_site_label_2
_geom_bond_distance
_geom_bond_site_symmetry_2
_geom_bond_publ_flag
Fe1 C3 1.780(5) . ?
Fe1 C4 1.788(5) . ?
Fe1 S2 2.2524(13) . ?
Fe1 S1 2.2590(11) . ?
Fe1 P1 2.2604(13) . ?
Fe1 Fe2 2.5914(9) . ?
Fe2 C7 1.790(6) . ?
Fe2 C6 1.795(6) . ?
Fe2 C5 1.803(5) . ?
Fe2 S1 2.2697(13) . ?
Fe2 S2 2.2786(14) . ?
Fe2 Fe3 2.6402(9) . ?
Fe3 C2 1.740(5) . ?
Fe3 C1 1.778(5) . ?
Fe3 S2 2.2590(12) . ?
Fe3 S1 2.2642(12) . ?
Fe3 P2 2.3297(12) . ?
P1 C14 1.863(4) . ?
P1 C20 1.864(4) . ?
P1 C8 1.893(4) . ?
P2 C38 1.868(4) . ?
P2 C32 1.873(4) . ?
P2 C26 1.880(5) . ?
O1 C1 1.150(5) . ?
O2 C2 1.177(6) . ?
O3 C3 1.156(5) . ?
O4 C4 1.150(5) . ?
O5 C5 1.138(5) . ?
O6 C6 1.146(6) . ?
O7 C7 1.139(6) . ?
C8 C9 1.531(6) . ?
C8 C13 1.541(6) . ?
C9 C10 1.530(6) . ?
C10 C11 1.528(6) . ?
C11 C12 1.518(7) . ?
C12 C13 1.546(5) . ?
C14 C15 1.533(6) . ?
C14 C19 1.539(6) . ?
C15 C16 1.534(6) . ?
C16 C17 1.528(7) . ?
C17 C18 1.524(6) . ?
C18 C19 1.539(6) . ?
C20 C25 1.527(6) . ?
C20 C21 1.549(5) . ?
C21 C22 1.528(6) . ?
C22 C23 1.521(6) . ?
C23 C24 1.530(6) . ?
C24 C25 1.543(6) . ?
C26 C31 1.529(6) . ?
C26 C27 1.531(7) . ?
C27 C28 1.537(7) . ?
C28 C29 1.515(7) . ?
C29 C30 1.513(7) . ?
C30 C31 1.522(7) . ?
C32 C33 1.531(6) . ?
C32 C37 1.551(6) . ?
C33 C34 1.542(6) . ?
C34 C35 1.510(7) . ?
C35 C36 1.528(7) . ?
C36 C37 1.527(6) . ?
C38 C43 1.530(6) . ?
C38 C39 1.554(5) . ?
C39 C40 1.540(7) . ?
C41 C42 1.517(6) . ?
C41 C40 1.523(7) . ?
C42 C43 1.520(6) . ?
